data_7218413
loop_
_publ_author_name
'Yan, Rulong'
'Zhou, Xiaoqiang'
'Li, Ming'
'Li, Xiaoni'
'Kang, Xing'
'Liu, Xingxing'
'Huo, Xing'
'Huang, Guosheng'

_publ_section_title
;
 Metal-free synthesis of substituted pyridines from aldehydes and NH4OAc
 under air
;
_journal_issue 92
_journal_name_full 'RSC Adv.'
_journal_page_first 50369
_journal_paper_doi 10.1039/C4RA10880A
_journal_volume 4
_journal_year 2014
_chemical_formula_moiety 'C17 H13 N'
_chemical_formula_sum 'C17 H13 N'
_chemical_formula_weight 231.28
_chemical_name_systematic
;
 ? 
;
_space_group_crystal_system triclinic
_space_group_IT_number 2
_space_group_name_Hall '-P 1'
_space_group_name_H-M_alt 'P -1'
_symmetry_space_group_name_Hall '-P 1'
_symmetry_space_group_name_H-M 'P -1'
_atom_sites_solution_hydrogens geom
_atom_sites_solution_primary iterative
_atom_sites_solution_secondary difmap
_audit_creation_date 2013-06-07
_audit_creation_method
;
  Olex2 1.2
  (compiled Apr 23 2013 17:54:37, GUI svn.r4466)
;
_cell_angle_alpha 78.153(13)
_cell_angle_beta 76.412(16)
_cell_angle_gamma 90.060(14)
_cell_formula_units_Z 2
_cell_length_a 6.5135(13)
_cell_length_b 7.3675(10)
_cell_length_c 13.814(2)
_cell_measurement_reflns_used 891
_cell_measurement_temperature 297.1(3)
_cell_measurement_theta_max 26.4580
_cell_measurement_theta_min 3.8830
_cell_volume 629.78(19)
_computing_cell_refinement
;
CrysAlisPro, Agilent Technologies,
Version 1.171.36.28 (release 01-02-2013 CrysAlis171 .NET)
(compiled Feb  1 2013,16:14:44)
;
_computing_data_collection
;
CrysAlisPro, Agilent Technologies,
Version 1.171.36.28 (release 01-02-2013 CrysAlis171 .NET)
(compiled Feb  1 2013,16:14:44)
;
_computing_data_reduction
;
CrysAlisPro, Agilent Technologies,
Version 1.171.36.28 (release 01-02-2013 CrysAlis171 .NET)
(compiled Feb  1 2013,16:14:44)
;
_computing_molecular_graphics
;
O. V. Dolomanov, L. J. Bourhis, R. J. Gildea, J. A. K. Howard and H. Puschmann,
OLEX2: a complete structure solution, refinement and analysis program.
J. Appl. Cryst. (2009). 42, 339-341.
;
_computing_publication_material
;
O. V. Dolomanov, L. J. Bourhis, R. J. Gildea, J. A. K. Howard and H. Puschmann,
OLEX2: a complete structure solution, refinement and analysis program.
J. Appl. Cryst. (2009). 42, 339-341.
;
_computing_structure_refinement
;
SHELXL, G.M. Sheldrick, Acta Cryst.
(2008). A64, 112-122
;
_computing_structure_solution 'SUPERFLIP, J. Appl. Cryst. (2007) 40, 786-790'
_diffrn_ambient_temperature 297.1(3)
_diffrn_detector_area_resol_mean 16.0733
_diffrn_measured_fraction_theta_full 0.998
_diffrn_measured_fraction_theta_max 0.998
_diffrn_measurement_details
;
  1 omega  -20.00   26.50   1.5000   14.0000
omega____ theta____ kappa____ phi______ frames
    -      -19.3700  -99.0000  -90.0000 31

  2 omega  -43.00   24.50   1.5000   14.0000
omega____ theta____ kappa____ phi______ frames
    -      -19.3700   77.0000   60.0000 45

  3 omega    4.00   76.00   1.5000   14.0000
omega____ theta____ kappa____ phi______ frames
    -       22.8075   57.0000   30.0000 48

  4 omega  -49.00   56.00   1.5000   14.0000
omega____ theta____ kappa____ phi______ frames
    -       22.8075  -38.0000  120.0000 70

  5 omega    9.00   61.50   1.5000   14.0000
omega____ theta____ kappa____ phi______ frames
    -       22.8075  -99.0000  150.0000 35

  6 omega   -4.00   98.00   1.5000   14.0000
omega____ theta____ kappa____ phi______ frames
    -       22.8075   38.0000  -60.0000 68
;
_diffrn_measurement_device_type 'SuperNova, Dual, Cu at zero, Eos'
_diffrn_measurement_method '\w scans'
_diffrn_orient_matrix_UB_11 0.0981834000
_diffrn_orient_matrix_UB_12 -0.0368101000
_diffrn_orient_matrix_UB_13 0.0056598000
_diffrn_orient_matrix_UB_21 0.0537154000
_diffrn_orient_matrix_UB_22 0.0689797000
_diffrn_orient_matrix_UB_23 -0.0422280000
_diffrn_orient_matrix_UB_31 0.0078628000
_diffrn_orient_matrix_UB_32 0.0598217000
_diffrn_orient_matrix_UB_33 0.0332254000
_diffrn_radiation_monochromator mirror
_diffrn_radiation_type 'Mo K\a'
_diffrn_radiation_wavelength 0.7107
_diffrn_reflns_av_R_equivalents 0.0000
_diffrn_reflns_av_unetI/netI 0.0624
_diffrn_reflns_limit_h_max 7
_diffrn_reflns_limit_h_min -7
_diffrn_reflns_limit_k_max 8
_diffrn_reflns_limit_k_min -8
_diffrn_reflns_limit_l_max 16
_diffrn_reflns_limit_l_min -16
_diffrn_reflns_number 4324
_diffrn_reflns_theta_full 25.50
_diffrn_reflns_theta_max 25.68
_diffrn_reflns_theta_min 3.22
_diffrn_source 'SuperNova (Mo) X-ray Source'
_exptl_absorpt_coefficient_mu 0.071
_exptl_absorpt_correction_T_max 1.00000
_exptl_absorpt_correction_T_min 0.42724
_exptl_absorpt_correction_type multi-scan
_exptl_absorpt_process_details
;
CrysAlisPro, Agilent Technologies,
Version 1.171.36.28 (release 01-02-2013 CrysAlis171 .NET)
(compiled Feb  1 2013,16:14:44)
Empirical absorption correction using spherical harmonics,
 implemented in SCALE3 ABSPACK scaling algorithm.
;
_exptl_crystal_colour 'clear light colourless'
_exptl_crystal_density_diffrn 1.220
_exptl_crystal_density_method 'not measured'
_exptl_crystal_description plate
_exptl_crystal_F_000 244
_exptl_crystal_size_max 0.32
_exptl_crystal_size_mid 0.27
_exptl_crystal_size_min 0.16
_refine_diff_density_max 0.267
_refine_diff_density_min -0.314
_refine_diff_density_rms 0.076
_refine_ls_extinction_method none
_refine_ls_goodness_of_fit_ref 1.019
_refine_ls_hydrogen_treatment mixed
_refine_ls_matrix_type full
_refine_ls_number_parameters 164
_refine_ls_number_reflns 4324
_refine_ls_number_restraints 0
_refine_ls_restrained_S_all 1.019
_refine_ls_R_factor_all 0.1594
_refine_ls_R_factor_gt 0.0948
_refine_ls_shift/su_max 0.000
_refine_ls_shift/su_mean 0.000
_refine_ls_structure_factor_coef Fsqd
_refine_ls_weighting_details 'calc w=1/[\s^2^(Fo^2^)+(0.1916P)^2^+0.0000P] where P=(Fo^2^+2Fc^2^)/3'
_refine_ls_weighting_scheme calc
_refine_ls_wR_factor_gt 0.2805
_refine_ls_wR_factor_ref 0.3187
_reflns_number_gt 2148
_reflns_number_total 4324
_reflns_threshold_expression >2sigma(I)
_cod_data_source_file c4ra10880a2.cif
_cod_data_source_block yangrl0605_twin1_hklf4
_cod_original_cell_volume 629.80(19)
_cod_database_code 7218413
_olex2_refinement_description
;
1. Fixed Uiso
 At 1.2 times of:
  All C(H) groups
2.a Aromatic/amide H refined with riding coordinates:
 C1(H1), C2(H2), C3(H3), C4(H4), C5(H5), C8(H8), C10(H10), C11(H11), C13(H13),
 C14(H14), C15(H15), C16(H16), C17(H17)
;

loop_
_space_group_symop_id
_space_group_symop_operation_xyz
1 'x, y, z'
2 '-x, -y, -z'

loop_
_atom_site_label
_atom_site_type_symbol
_atom_site_fract_x
_atom_site_fract_y
_atom_site_fract_z
_atom_site_U_iso_or_equiv
_atom_site_adp_type
_atom_site_occupancy
_atom_site_symmetry_multiplicity
_atom_site_calc_flag
_atom_site_refinement_flags
N1 N 0.7627(4) 0.2503(5) -0.0008(4) 0.0492(8) Uani 1 1 d .
C1 C 0.0532(4) 0.3319(5) 0.1947(3) 0.0415(10) Uani 1 1 d .
H1 H 0.0180 0.3910 0.1349 0.050 Uiso 1 1 calc R
C2 C -0.0836(6) 0.3335(6) 0.2865(4) 0.0571(13) Uani 1 1 d .
H2 H -0.2098 0.3932 0.2885 0.069 Uiso 1 1 calc R
C3 C -0.0352(6) 0.2483(6) 0.3747(4) 0.0627(15) Uani 1 1 d .
H3 H -0.1261 0.2529 0.4370 0.075 Uiso 1 1 calc R
C4 C 0.1500(6) 0.1544(6) 0.3718(4) 0.0561(12) Uani 1 1 d .
H4 H 0.1809 0.0922 0.4320 0.067 Uiso 1 1 calc R
C5 C 0.2883(5) 0.1534(5) 0.2793(4) 0.0482(11) Uani 1 1 d .
H5 H 0.4129 0.0914 0.2779 0.058 Uiso 1 1 calc R
C6 C 0.2439(5) 0.2435(5) 0.1886(3) 0.0387(10) Uani 1 1 d .
C7 C 0.3964(4) 0.2465(5) 0.0901(3) 0.0368(9) Uani 1 1 d .
C8 C 0.3352(4) 0.2507(6) -0.0004(4) 0.0379(7) Uani 1 1 d .
H8 H 0.1926 0.2520 -0.0006 0.045 Uiso 1 1 calc R
C9 C 0.4865(4) 0.2532(5) -0.0899(3) 0.0363(9) Uani 1 1 d .
C10 C 0.6971(5) 0.2504(5) -0.0847(3) 0.0441(11) Uani 1 1 d .
H10 H 0.7991 0.2485 -0.1442 0.053 Uiso 1 1 calc R
C11 C 0.6130(5) 0.2514(5) 0.0844(4) 0.0440(10) Uani 1 1 d .
H11 H 0.6565 0.2556 0.1434 0.053 Uiso 1 1 calc R
C12 C 0.4319(5) 0.2565(5) -0.1884(3) 0.0383(10) Uani 1 1 d .
C13 C 0.2474(5) 0.1681(5) -0.1938(3) 0.0434(11) Uani 1 1 d .
H13 H 0.1523 0.1102 -0.1338 0.052 Uiso 1 1 calc R
C14 C 0.2030(6) 0.1646(6) -0.2852(4) 0.0558(12) Uani 1 1 d .
H14 H 0.0804 0.1017 -0.2868 0.067 Uiso 1 1 calc R
C15 C 0.3398(7) 0.2544(6) -0.3762(4) 0.0597(13) Uani 1 1 d .
H15 H 0.3088 0.2527 -0.4384 0.072 Uiso 1 1 calc R
C16 C 0.5213(6) 0.3456(6) -0.3726(4) 0.0559(12) Uani 1 1 d .
H16 H 0.6133 0.4068 -0.4328 0.067 Uiso 1 1 calc R
C17 C 0.5677(5) 0.3469(5) -0.2806(3) 0.0468(11) Uani 1 1 d .
H17 H 0.6914 0.4088 -0.2795 0.056 Uiso 1 1 calc R

loop_
_atom_site_aniso_label
_atom_site_aniso_U_11
_atom_site_aniso_U_22
_atom_site_aniso_U_33
_atom_site_aniso_U_23
_atom_site_aniso_U_13
_atom_site_aniso_U_12
N1 0.0292(14) 0.0595(17) 0.057(2) -0.0127(14) -0.0064(15) -0.0003(13)
C1 0.0354(16) 0.045(2) 0.042(3) -0.011(2) -0.0029(16) -0.0013(14)
C2 0.047(2) 0.059(3) 0.062(4) -0.021(3) -0.001(2) 0.0031(17)
C3 0.064(2) 0.068(3) 0.051(4) -0.025(3) 0.008(2) -0.004(2)
C4 0.071(2) 0.060(3) 0.034(3) -0.006(2) -0.008(2) -0.007(2)
C5 0.0457(19) 0.050(2) 0.048(3) -0.012(2) -0.0092(18) -0.0028(15)
C6 0.0352(16) 0.037(2) 0.042(3) -0.010(2) -0.0043(16) -0.0026(13)
C7 0.0315(16) 0.0334(19) 0.043(3) -0.0056(19) -0.0068(15) -0.0021(12)
C8 0.0283(15) 0.0383(16) 0.044(2) -0.0061(13) -0.0044(16) 0.0004(13)
C9 0.0295(15) 0.0343(19) 0.040(3) -0.0031(18) -0.0024(15) 0.0002(12)
C10 0.0315(17) 0.053(2) 0.043(3) -0.010(2) 0.0011(16) 0.0035(14)
C11 0.0371(17) 0.047(2) 0.045(3) -0.007(2) -0.0080(17) -0.0063(14)
C12 0.0375(16) 0.034(2) 0.041(3) -0.009(2) -0.0039(15) 0.0031(13)
C13 0.0352(16) 0.045(2) 0.049(3) -0.012(2) -0.0072(17) 0.0036(15)
C14 0.059(2) 0.055(3) 0.055(4) -0.016(3) -0.014(2) 0.0008(18)
C15 0.078(3) 0.066(3) 0.039(3) -0.017(3) -0.017(2) 0.010(2)
C16 0.062(2) 0.063(3) 0.035(3) -0.011(2) 0.0033(19) 0.007(2)
C17 0.0413(18) 0.051(2) 0.040(3) -0.006(2) 0.0028(16) 0.0047(15)

loop_
_atom_type_symbol
_atom_type_description
_atom_type_scat_dispersion_real
_atom_type_scat_dispersion_imag
_atom_type_scat_source
C C 0.0033 0.0016 'International Tables Vol C Tables 4.2.6.8 and 6.1.1.4'
H H 0.0000 0.0000 'International Tables Vol C Tables 4.2.6.8 and 6.1.1.4'
N N 0.0061 0.0033 'International Tables Vol C Tables 4.2.6.8 and 6.1.1.4'

loop_
_geom_angle_atom_site_label_1
_geom_angle_atom_site_label_2
_geom_angle_atom_site_label_3
_geom_angle
C10 N1 C11 116.8(2)
C2 C1 H1 119.2
C2 C1 C6 121.6(4)
C6 C1 H1 119.2
C1 C2 H2 119.9
C3 C2 C1 120.2(4)
C3 C2 H2 119.9
C2 C3 H3 120.0
C2 C3 C4 119.9(4)
C4 C3 H3 120.0
C3 C4 H4 120.0
C5 C4 C3 119.9(5)
C5 C4 H4 120.0
C4 C5 H5 119.5
C4 C5 C6 120.9(4)
C6 C5 H5 119.5
C1 C6 C7 122.1(4)
C5 C6 C1 117.4(4)
C5 C6 C7 120.5(3)
C8 C7 C6 123.1(3)
C8 C7 C11 116.9(4)
C11 C7 C6 119.9(3)
C7 C8 H8 119.9
C9 C8 C7 120.1(3)
C9 C8 H8 119.9
C8 C9 C10 117.3(4)
C8 C9 C12 122.8(3)
C10 C9 C12 119.9(3)
N1 C10 C9 124.6(4)
N1 C10 H10 117.7
C9 C10 H10 117.7
N1 C11 C7 124.2(4)
N1 C11 H11 117.9
C7 C11 H11 117.9
C13 C12 C9 121.8(4)
C13 C12 C17 117.3(4)
C17 C12 C9 120.9(3)
C12 C13 H13 119.3
C14 C13 C12 121.4(4)
C14 C13 H13 119.3
C13 C14 H14 119.7
C13 C14 C15 120.6(4)
C15 C14 H14 119.7
C14 C15 H15 120.5
C16 C15 C14 119.0(4)
C16 C15 H15 120.5
C15 C16 H16 119.8
C15 C16 C17 120.4(5)
C17 C16 H16 119.8
C12 C17 H17 119.4
C16 C17 C12 121.2(4)
C16 C17 H17 119.4

loop_
_geom_bond_atom_site_label_1
_geom_bond_atom_site_label_2
_geom_bond_distance
N1 C10 1.326(6)
N1 C11 1.342(5)
C1 H1 0.9300
C1 C2 1.371(6)
C1 C6 1.396(4)
C2 H2 0.9300
C2 C3 1.358(7)
C3 H3 0.9300
C3 C4 1.388(6)
C4 H4 0.9300
C4 C5 1.380(6)
C5 H5 0.9300
C5 C6 1.387(6)
C6 C7 1.480(5)
C7 C8 1.393(6)
C7 C11 1.394(4)
C8 H8 0.9300
C8 C9 1.386(6)
C9 C10 1.390(4)
C9 C12 1.479(5)
C10 H10 0.9300
C11 H11 0.9300
C12 C13 1.391(4)
C12 C17 1.403(6)
C13 H13 0.9300
C13 C14 1.366(6)
C14 H14 0.9300
C14 C15 1.394(7)
C15 H15 0.9300
C15 C16 1.375(5)
C16 H16 0.9300
C16 C17 1.376(6)
C17 H17 0.9300

loop_
_geom_torsion_atom_site_label_1
_geom_torsion_atom_site_label_2
_geom_torsion_atom_site_label_3
_geom_torsion_atom_site_label_4
_geom_torsion
C1 C2 C3 C4 -2.0(6)
C1 C6 C7 C8 -32.2(5)
C1 C6 C7 C11 145.6(3)
C2 C1 C6 C5 1.4(5)
C2 C1 C6 C7 -177.8(3)
C2 C3 C4 C5 2.3(6)
C3 C4 C5 C6 -0.8(5)
C4 C5 C6 C1 -1.1(5)
C4 C5 C6 C7 178.1(3)
C5 C6 C7 C8 148.7(3)
C5 C6 C7 C11 -33.5(5)
C6 C1 C2 C3 0.1(6)
C6 C7 C8 C9 -180.0(3)
C6 C7 C11 N1 178.5(4)
C7 C8 C9 C10 0.3(6)
C7 C8 C9 C12 179.6(3)
C8 C7 C11 N1 -3.5(5)
C8 C9 C10 N1 -1.8(5)
C8 C9 C12 C13 -33.0(5)
C8 C9 C12 C17 148.2(3)
C9 C12 C13 C14 -176.9(3)
C9 C12 C17 C16 177.9(3)
C10 N1 C11 C7 2.2(6)
C10 C9 C12 C13 146.3(3)
C10 C9 C12 C17 -32.5(5)
C11 N1 C10 C9 0.6(6)
C11 C7 C8 C9 2.2(6)
C12 C9 C10 N1 178.9(4)
C12 C13 C14 C15 -1.7(6)
C13 C12 C17 C16 -0.9(5)
C13 C14 C15 C16 0.5(6)
C14 C15 C16 C17 0.5(6)
C15 C16 C17 C12 -0.2(6)
C17 C12 C13 C14 1.9(5)

loop_
_diffrn_oxdiff_twin_id
_diffrn_oxdiff_twin_ratio
_diffrn_oxdiff_twin_reflns_isolated
_diffrn_oxdiff_twin_reflns_overlapped
1 0.5121 3435 1434
2 0.4879 3422 1434
